data_4067381
loop_
_publ_author_name
'Gallagher, Michelle'
'Wieder, Noah L.'
'Dioumaev, Vladimir K.'
'Carroll, Patrick J.'
'Berry, Donald H.'

_publ_section_title
;
 Low-Valent Ruthenium Complexes of the Non-innocent 2,6-Bis(imino)pyridine
 Ligand
;
_journal_issue 3
_journal_name_full Organometallics
_journal_page_first 591
_journal_paper_doi 10.1021/om9009075
_journal_volume 29
_journal_year 2010
_chemical_formula_sum 'C58 H59 Cl5 N6 O2 Ru2'
_chemical_formula_weight 1251.50
_space_group_IT_number 14
_symmetry_cell_setting monoclinic
_symmetry_Int_Tables_number 14
_symmetry_space_group_name_Hall '-P 2yn'
_symmetry_space_group_name_H-M 'P 1 21/n 1'
_atom_sites_solution_hydrogens geom
_atom_sites_solution_primary direct
_audit_creation_method SHELXL-97
_cell_angle_alpha 90.00
_cell_angle_beta 105.632(3)
_cell_angle_gamma 90.00
_cell_formula_units_Z 2
_cell_length_a 12.9106(16)
_cell_length_b 15.3390(15)
_cell_length_c 14.6369(18)
_cell_measurement_temperature 143(1)
_cell_volume 2791.4(6)
_computing_data_collection 'CrystalClear (Rigaku, 1999)'
_computing_data_reduction 'CrystalClear (Rigaku, 1999)'
_computing_structure_refinement 'SHELXL-97 (Sheldrick, 1997)'
_computing_structure_solution 'SIR97 (Altomare, 1999)'
_diffrn_ambient_temperature 143(1)
_diffrn_measured_fraction_theta_full 0.975
_diffrn_measured_fraction_theta_max 0.975
_diffrn_measurement_device 'CCD Area Detector'
_diffrn_measurement_device_type 'Rigaku Mercury'
_diffrn_measurement_method 'phi and omega rotations'
_diffrn_radiation_monochromator graphite
_diffrn_radiation_source 'rotating anode'
_diffrn_radiation_type MoK\a
_diffrn_radiation_wavelength 0.71073
_diffrn_reflns_av_R_equivalents 0.0200
_diffrn_reflns_av_sigmaI/netI 0.0274
_diffrn_reflns_limit_h_max 12
_diffrn_reflns_limit_h_min -16
_diffrn_reflns_limit_k_max 19
_diffrn_reflns_limit_k_min -19
_diffrn_reflns_limit_l_max 18
_diffrn_reflns_limit_l_min -14
_diffrn_reflns_number 16006
_diffrn_reflns_theta_full 27.47
_diffrn_reflns_theta_max 27.47
_diffrn_reflns_theta_min 2.79
_exptl_absorpt_coefficient_mu 0.828
_exptl_absorpt_correction_T_max 1.0000
_exptl_absorpt_correction_T_min 0.8642
_exptl_absorpt_correction_type multi-scan
_exptl_absorpt_process_details
;  Shape and scale corrections using equivalent reflections.
   Shape function based on spherical harmonics.
   Highest even and odd order for spherical harmonics:  4  and  3
   Laue group:  2/m
   Friedel opposites are equivalent.
;
_exptl_crystal_density_diffrn 1.489
_exptl_crystal_density_method 'not measured'
_exptl_crystal_F_000 1276
_exptl_crystal_size_max 0.18
_exptl_crystal_size_mid 0.10
_exptl_crystal_size_min 0.10
_refine_diff_density_max 1.978
_refine_diff_density_min -0.838
_refine_diff_density_rms 0.083
_refine_ls_extinction_method none
_refine_ls_goodness_of_fit_ref 1.077
_refine_ls_hydrogen_treatment constr
_refine_ls_matrix_type full
_refine_ls_number_parameters 341
_refine_ls_number_reflns 6231
_refine_ls_number_restraints 0
_refine_ls_restrained_S_all 1.077
_refine_ls_R_factor_all 0.0436
_refine_ls_R_factor_gt 0.0356
_refine_ls_shift/su_max 0.002
_refine_ls_shift/su_mean 0.000
_refine_ls_structure_factor_coef Fsqd
_refine_ls_weighting_details 'calc w=1/[\s^2^(Fo^2^)+(0.0454P)^2^+2.7553P] where P=(Fo^2^+2Fc^2^)/3'
_refine_ls_weighting_scheme calc
_refine_ls_wR_factor_gt 0.0849
_refine_ls_wR_factor_ref 0.0921
_reflns_number_gt 5336
_reflns_number_total 6231
_reflns_threshold_expression >2sigma(I)
_cod_data_source_file om9009075_si_002.cif
_cod_data_source_block UP5053
_cod_original_sg_symbol_H-M 'P 21/n     '
_cod_database_code 4067381

loop_
_symmetry_equiv_pos_as_xyz
'x, y, z'
'-x+1/2, y+1/2, -z+1/2'
'-x, -y, -z'
'x-1/2, -y-1/2, z-1/2'

loop_
_atom_site_label
_atom_site_type_symbol
_atom_site_fract_x
_atom_site_fract_y
_atom_site_fract_z
_atom_site_U_iso_or_equiv
_atom_site_adp_type
_atom_site_occupancy
_atom_site_symmetry_multiplicity
_atom_site_calc_flag
_atom_site_refinement_flags
_atom_site_disorder_assembly
_atom_site_disorder_group
Ru1 Ru 0.180378(15) 0.189570(12) 0.839943(13) 0.01987(8) Uani 1 1 d . . .
Cl1 Cl 0.19325(5) 0.22565(5) 1.00249(5) 0.03296(16) Uani 1 1 d . . .
Cl2 Cl 0.17671(5) 0.17044(4) 0.67684(5) 0.03047(15) Uani 1 1 d . . .
N1 N 0.01115(16) 0.18401(13) 0.80611(14) 0.0209(4) Uani 1 1 d . . .
N2 N 0.33138(16) 0.25268(14) 0.85712(15) 0.0247(4) Uani 1 1 d . . .
N6 N 0.13717(18) 0.31468(12) 0.81422(15) 0.0234(4) Uani 1 1 d . . .
C1 C -0.0381(2) 0.25810(17) 0.78380(17) 0.0259(5) Uani 1 1 d . . .
C2 C 0.0325(2) 0.33490(17) 0.78864(18) 0.0275(5) Uani 1 1 d . . .
C3 C 0.0002(3) 0.42215(18) 0.7716(2) 0.0363(7) Uani 1 1 d . . .
H3 H -0.0722 0.4372 0.7520 0.048 Uiso 1 1 calc R . .
C4 C 0.0801(3) 0.48507(18) 0.7849(2) 0.0435(8) Uani 1 1 d . . .
H4 H 0.0610 0.5433 0.7732 0.058 Uiso 1 1 calc R . .
C5 C 0.1881(3) 0.46266(19) 0.8155(2) 0.0379(7) Uani 1 1 d . . .
H5 H 0.2412 0.5054 0.8262 0.050 Uiso 1 1 calc R . .
C6 C 0.2154(2) 0.37518(16) 0.82962(19) 0.0284(6) Uani 1 1 d . . .
C7 C 0.3245(2) 0.33740(18) 0.85496(19) 0.0294(6) Uani 1 1 d . . .
C8 C -0.05179(18) 0.10526(16) 0.80769(17) 0.0220(5) Uani 1 1 d . . .
C9 C -0.07663(19) 0.08276(18) 0.89206(18) 0.0271(5) Uani 1 1 d . . .
C10 C -0.1227(2) 0.00107(19) 0.8965(2) 0.0340(6) Uani 1 1 d . . .
H10 H -0.1382 -0.0160 0.9523 0.045 Uiso 1 1 calc R . .
C11 C -0.1457(2) -0.0546(2) 0.8201(2) 0.0394(7) Uani 1 1 d . . .
H11 H -0.1712 -0.1105 0.8259 0.052 Uiso 1 1 calc R . .
C12 C -0.1308(2) -0.02726(19) 0.7347(2) 0.0343(6) Uani 1 1 d . . .
H12 H -0.1519 -0.0634 0.6820 0.046 Uiso 1 1 calc R . .
C13 C -0.08466(19) 0.05388(18) 0.72588(18) 0.0274(5) Uani 1 1 d . . .
C14 C -0.0636(2) 0.1450(2) 0.9732(2) 0.0354(6) Uani 1 1 d . . .
H14A H -0.1119 0.1932 0.9539 0.053 Uiso 1 1 calc R . .
H14B H 0.0091 0.1660 0.9920 0.053 Uiso 1 1 calc R . .
H14C H -0.0797 0.1156 1.0256 0.053 Uiso 1 1 calc R . .
C15 C -0.0785(2) 0.0844(2) 0.63021(19) 0.0360(6) Uani 1 1 d . . .
H15A H -0.1254 0.1335 0.6108 0.054 Uiso 1 1 calc R . .
H15B H -0.1001 0.0381 0.5850 0.054 Uiso 1 1 calc R . .
H15C H -0.0060 0.1013 0.6335 0.054 Uiso 1 1 calc R . .
C16 C -0.1574(2) 0.2700(2) 0.7561(2) 0.0359(6) Uani 1 1 d . . .
H16A H -0.1915 0.2157 0.7631 0.054 Uiso 1 1 calc R . .
H16B H -0.1810 0.2888 0.6912 0.054 Uiso 1 1 calc R . .
H16C H -0.1764 0.3132 0.7962 0.054 Uiso 1 1 calc R . .
C17 C 0.4188(3) 0.3987(2) 0.8734(2) 0.0412(7) Uani 1 1 d . . .
H17A H 0.4842 0.3665 0.8970 0.062 Uiso 1 1 calc R . .
H17B H 0.4123 0.4414 0.9196 0.062 Uiso 1 1 calc R . .
H17C H 0.4199 0.4276 0.8155 0.062 Uiso 1 1 calc R . .
C18 C 0.4333(2) 0.21314(18) 0.8574(2) 0.0289(6) Uani 1 1 d . . .
C19 C 0.4901(2) 0.1636(2) 0.9361(2) 0.0373(7) Uani 1 1 d . . .
C20 C 0.5867(2) 0.1240(2) 0.9308(3) 0.0528(9) Uani 1 1 d . . .
H20 H 0.6253 0.0901 0.9813 0.070 Uiso 1 1 calc R . .
C21 C 0.6253(3) 0.1344(3) 0.8525(3) 0.0554(9) Uani 1 1 d . . .
H21 H 0.6894 0.1078 0.8506 0.074 Uiso 1 1 calc R . .
C22 C 0.5693(2) 0.1840(2) 0.7770(3) 0.0430(8) Uani 1 1 d . . .
H22 H 0.5968 0.1910 0.7250 0.057 Uiso 1 1 calc R . .
C23 C 0.4724(2) 0.22385(18) 0.7768(2) 0.0309(6) Uani 1 1 d . . .
C24 C 0.4544(3) 0.1554(3) 1.0251(2) 0.0490(8) Uani 1 1 d . . .
H24A H 0.4600 0.2111 1.0560 0.074 Uiso 1 1 calc R . .
H24B H 0.4993 0.1140 1.0668 0.074 Uiso 1 1 calc R . .
H24C H 0.3810 0.1360 1.0095 0.074 Uiso 1 1 calc R . .
C25 C 0.4162(3) 0.2769(2) 0.6912(2) 0.0376(7) Uani 1 1 d . . .
H25A H 0.4514 0.3323 0.6934 0.056 Uiso 1 1 calc R . .
H25B H 0.3426 0.2858 0.6910 0.056 Uiso 1 1 calc R . .
H25C H 0.4190 0.2463 0.6346 0.056 Uiso 1 1 calc R . .
C26 C 0.2147(2) 0.07218(17) 0.86648(19) 0.0281(5) Uani 1 1 d . . .
O1 O 0.2322(2) -0.00059(14) 0.88207(18) 0.0507(6) Uani 1 1 d . . .
C27 C -0.0871(3) 0.4478(3) 0.9907(3) 0.0586(10) Uani 1 1 d . . .
H27 H -0.1472 0.4125 0.9843 0.078 Uiso 0.50 1 calc PR A 1
C28 C 0.0138(4) 0.4110(3) 1.0186(3) 0.0580(10) Uani 1 1 d . B .
H28 H 0.0221 0.3515 1.0308 0.077 Uiso 1 1 calc R . .
C29 C 0.1014(3) 0.4637(3) 1.0280(3) 0.0589(10) Uani 1 1 d . . .
H29 H 0.1704 0.4404 1.0469 0.078 Uiso 1 1 calc R B .
Cl3 Cl -0.19276(17) 0.38379(13) 0.98705(13) 0.0596(5) Uani 0.50 1 d P B 2

loop_
_atom_site_aniso_label
_atom_site_aniso_U_11
_atom_site_aniso_U_22
_atom_site_aniso_U_33
_atom_site_aniso_U_23
_atom_site_aniso_U_13
_atom_site_aniso_U_12
Ru1 0.02047(11) 0.01647(11) 0.02241(12) 0.00364(7) 0.00533(8) 0.00113(7)
Cl1 0.0348(3) 0.0395(4) 0.0242(3) 0.0005(3) 0.0075(3) -0.0048(3)
Cl2 0.0330(3) 0.0336(3) 0.0266(3) -0.0009(3) 0.0113(3) 0.0002(3)
N1 0.0195(10) 0.0224(10) 0.0205(10) 0.0004(8) 0.0047(8) 0.0023(8)
N2 0.0249(10) 0.0264(11) 0.0232(10) 0.0035(9) 0.0069(8) -0.0044(9)
N6 0.0341(12) 0.0166(10) 0.0210(10) 0.0015(8) 0.0100(9) 0.0021(8)
C1 0.0258(12) 0.0278(13) 0.0223(12) 0.0033(10) 0.0036(10) 0.0089(10)
C2 0.0369(14) 0.0243(12) 0.0216(12) 0.0035(10) 0.0085(11) 0.0090(11)
C3 0.0503(18) 0.0261(14) 0.0341(15) 0.0058(12) 0.0144(13) 0.0161(12)
C4 0.071(2) 0.0202(13) 0.0434(17) 0.0059(13) 0.0233(16) 0.0099(14)
C5 0.0556(19) 0.0238(13) 0.0399(16) -0.0057(12) 0.0222(14) -0.0025(12)
C6 0.0410(15) 0.0202(12) 0.0283(13) -0.0007(10) 0.0168(11) -0.0012(11)
C7 0.0384(15) 0.0262(13) 0.0263(13) -0.0010(11) 0.0133(11) -0.0086(11)
C8 0.0167(11) 0.0230(12) 0.0255(12) 0.0003(10) 0.0039(9) 0.0019(9)
C9 0.0193(11) 0.0346(14) 0.0265(13) 0.0017(11) 0.0049(10) 0.0003(10)
C10 0.0241(13) 0.0426(16) 0.0344(15) 0.0070(13) 0.0062(11) -0.0043(12)
C11 0.0286(14) 0.0347(15) 0.0519(18) 0.0045(14) 0.0054(13) -0.0097(12)
C12 0.0242(13) 0.0348(15) 0.0395(16) -0.0105(13) 0.0008(11) -0.0058(11)
C13 0.0186(11) 0.0335(14) 0.0279(13) -0.0019(11) 0.0024(10) 0.0025(10)
C14 0.0341(15) 0.0444(17) 0.0300(14) -0.0022(13) 0.0125(12) -0.0037(13)
C15 0.0345(15) 0.0440(17) 0.0273(14) -0.0063(13) 0.0042(11) -0.0047(12)
C16 0.0295(14) 0.0403(16) 0.0361(15) 0.0032(13) 0.0059(12) 0.0143(12)
C17 0.0491(18) 0.0322(15) 0.0474(18) -0.0084(14) 0.0217(15) -0.0191(13)
C18 0.0219(12) 0.0300(13) 0.0335(14) 0.0006(12) 0.0052(11) -0.0070(10)
C19 0.0261(14) 0.0422(16) 0.0387(16) 0.0081(13) 0.0001(12) -0.0061(12)
C20 0.0272(15) 0.058(2) 0.065(2) 0.0161(18) -0.0006(15) 0.0047(14)
C21 0.0263(15) 0.064(2) 0.076(3) 0.002(2) 0.0134(16) 0.0060(15)
C22 0.0289(15) 0.0503(19) 0.054(2) -0.0070(15) 0.0187(14) -0.0089(13)
C23 0.0283(13) 0.0306(14) 0.0351(14) -0.0042(12) 0.0107(11) -0.0091(11)
C24 0.0398(17) 0.063(2) 0.0375(17) 0.0175(16) -0.0020(14) -0.0005(16)
C25 0.0453(17) 0.0364(16) 0.0362(15) -0.0008(13) 0.0200(13) -0.0070(13)
C26 0.0279(13) 0.0263(13) 0.0310(13) 0.0064(11) 0.0097(11) 0.0039(10)
O1 0.0691(16) 0.0258(11) 0.0597(15) 0.0155(10) 0.0217(12) 0.0157(10)
C27 0.067(2) 0.070(3) 0.0412(19) -0.0027(18) 0.0194(17) 0.012(2)
C28 0.080(3) 0.055(2) 0.0435(19) 0.0008(17) 0.0237(19) 0.020(2)
C29 0.061(2) 0.071(3) 0.046(2) 0.0039(19) 0.0183(18) 0.029(2)
Cl3 0.0702(12) 0.0592(11) 0.0460(9) 0.0107(9) 0.0097(9) 0.0073(9)

loop_
_atom_type_symbol
_atom_type_description
_atom_type_scat_dispersion_real
_atom_type_scat_dispersion_imag
_atom_type_scat_source
C C 0.0033 0.0016 'International Tables Vol C Tables 4.2.6.8 and 6.1.1.4'
H H 0.0000 0.0000 'International Tables Vol C Tables 4.2.6.8 and 6.1.1.4'
N N 0.0061 0.0033 'International Tables Vol C Tables 4.2.6.8 and 6.1.1.4'
O O 0.0106 0.0060 'International Tables Vol C Tables 4.2.6.8 and 6.1.1.4'
Cl Cl 0.1484 0.1585 'International Tables Vol C Tables 4.2.6.8 and 6.1.1.4'
Ru Ru -1.2594 0.8363 'International Tables Vol C Tables 4.2.6.8 and 6.1.1.4'

loop_
_geom_angle_atom_site_label_1
_geom_angle_atom_site_label_2
_geom_angle_atom_site_label_3
_geom_angle
_geom_angle_site_symmetry_1
_geom_angle_site_symmetry_3
C26 Ru1 N6 177.11(10) . .
C26 Ru1 N1 100.53(10) . .
N6 Ru1 N1 77.08(8) . .
C26 Ru1 N2 104.76(10) . .
N6 Ru1 N2 77.69(9) . .
N1 Ru1 N2 154.68(8) . .
C26 Ru1 Cl2 91.66(8) . .
N6 Ru1 Cl2 90.02(6) . .
N1 Ru1 Cl2 91.15(6) . .
N2 Ru1 Cl2 86.84(6) . .
C26 Ru1 Cl1 93.83(8) . .
N6 Ru1 Cl1 84.67(6) . .
N1 Ru1 Cl1 91.87(6) . .
N2 Ru1 Cl1 87.80(6) . .
Cl2 Ru1 Cl1 173.15(2) . .
C1 N1 C8 119.4(2) . .
C1 N1 Ru1 115.43(17) . .
C8 N1 Ru1 125.17(15) . .
C7 N2 C18 118.3(2) . .
C7 N2 Ru1 113.36(18) . .
C18 N2 Ru1 127.75(17) . .
C2 N6 C6 122.9(2) . .
C2 N6 Ru1 118.90(17) . .
C6 N6 Ru1 118.05(18) . .
N1 C1 C2 115.5(2) . .
N1 C1 C16 125.0(2) . .
C2 C1 C16 119.5(2) . .
N6 C2 C3 120.0(3) . .
N6 C2 C1 113.1(2) . .
C3 C2 C1 126.9(3) . .
C4 C3 C2 117.7(3) . .
C3 C4 C5 121.1(3) . .
C4 C5 C6 118.7(3) . .
N6 C6 C5 119.5(3) . .
N6 C6 C7 113.2(2) . .
C5 C6 C7 127.2(3) . .
N2 C7 C6 116.9(2) . .
N2 C7 C17 125.0(3) . .
C6 C7 C17 118.1(2) . .
C9 C8 C13 121.8(2) . .
C9 C8 N1 118.6(2) . .
C13 C8 N1 119.6(2) . .
C10 C9 C8 117.6(2) . .
C10 C9 C14 119.6(2) . .
C8 C9 C14 122.6(2) . .
C11 C10 C9 121.4(3) . .
C10 C11 C12 119.7(3) . .
C11 C12 C13 121.4(3) . .
C8 C13 C12 117.3(2) . .
C8 C13 C15 122.9(2) . .
C12 C13 C15 119.7(2) . .
C19 C18 C23 121.4(3) . .
C19 C18 N2 120.0(2) . .
C23 C18 N2 118.6(2) . .
C20 C19 C18 117.5(3) . .
C20 C19 C24 119.7(3) . .
C18 C19 C24 122.8(3) . .
C21 C20 C19 121.3(3) . .
C22 C21 C20 120.2(3) . .
C21 C22 C23 121.6(3) . .
C22 C23 C18 118.0(3) . .
C22 C23 C25 118.0(3) . .
C18 C23 C25 123.9(3) . .
O1 C26 Ru1 177.7(2) . .
C28 C27 C29 121.7(4) . 3_567
C28 C27 Cl3 117.8(4) . .
C29 C27 Cl3 120.3(3) 3_567 .
C29 C28 C27 118.5(4) . .
C28 C29 C27 119.8(4) . 3_567

loop_
_geom_bond_atom_site_label_1
_geom_bond_atom_site_label_2
_geom_bond_distance
_geom_bond_site_symmetry_2
Ru1 C26 1.870(3) .
Ru1 N6 2.0056(19) .
Ru1 N1 2.108(2) .
Ru1 N2 2.130(2) .
Ru1 Cl2 2.3930(7) .
Ru1 Cl1 2.4045(7) .
N1 C1 1.300(3) .
N1 C8 1.460(3) .
N2 C7 1.302(3) .
N2 C18 1.448(3) .
N6 C2 1.338(3) .
N6 C6 1.346(3) .
C1 C2 1.479(4) .
C1 C16 1.494(4) .
C2 C3 1.404(4) .
C3 C4 1.388(5) .
C4 C5 1.388(5) .
C5 C6 1.389(4) .
C6 C7 1.475(4) .
C7 C17 1.504(4) .
C8 C9 1.400(4) .
C8 C13 1.401(4) .
C9 C10 1.396(4) .
C9 C14 1.497(4) .
C10 C11 1.374(4) .
C11 C12 1.380(4) .
C12 C13 1.401(4) .
C13 C15 1.499(4) .
C18 C19 1.409(4) .
C18 C23 1.412(4) .
C19 C20 1.408(5) .
C19 C24 1.500(5) .
C20 C21 1.377(5) .
C21 C22 1.375(5) .
C22 C23 1.392(4) .
C23 C25 1.506(4) .
C26 O1 1.149(3) .
C27 C28 1.377(5) .
C27 C29 1.386(6) 3_567
C27 Cl3 1.670(5) .
C28 C29 1.368(6) .
C29 C27 1.386(6) 3_567
